data_1501730
loop_
_publ_author_name
'Hathwar, Venkatesha R.'
'Paul, Avijit Kumar'
'Natarajan, Srinivasan'
'Row, Tayur N Guru'

_publ_contact_author
;
 Prof. Dr. T. N. Guru Row
 Solid State and Structural Chemistry Unit
 Indian Institute of Science
 Bangalore, 560 012
 India
;
_publ_section_title
;
 Charge density analysis of a pentaborate ion in an ammonium borate:
 toward the understanding of topological features in borate minerals.
;
_journal_issue 45
_journal_name_full 'The journal of physical chemistry. A'
_journal_page_first 12818
_journal_page_last 12825
_journal_paper_doi 10.1021/jp203983v
_journal_volume 115
_journal_year 2011
_chemical_formula_moiety 'C5 H17 B5 N2 O10'
_chemical_formula_sum 'C5 H17 B5 N2 O10'
_chemical_formula_weight 319.26
_space_group_IT_number 14
_symmetry_cell_setting monoclinic
_symmetry_Int_Tables_number 14
_symmetry_space_group_name_Hall '-P 2ybc'
_symmetry_space_group_name_H-M 'P 1 21/c 1'
_atom_sites_solution_primary direct
_atom_sites_solution_secondary difmap
_audit_conform_dict_location ftp://ftp.iucr.org/pub/cif_core.dic
_audit_conform_dict_name cif_core.dic
_audit_conform_dict_version 2.3
_audit_creation_date '15-Apr-04 T17:55:54-00:00'
_audit_creation_method 'XD routine XDCIF'
_cell_angle_alpha 90
_cell_angle_beta 90.586(3)
_cell_angle_gamma 90
_cell_formula_units_Z 4
_cell_length_a 9.5031(4)
_cell_length_b 14.1216(7)
_cell_length_c 10.4957(5)
_cell_measurement_reflns_used 11135
_cell_measurement_temperature 100(2)
_cell_measurement_theta_max 50.14
_cell_measurement_theta_min 2.14
_cell_volume 1408.44(11)
_computing_cell_refinement 'SAINTPLUS (BRUKER-AXS)'
_computing_data_collection 'KAPPA APEX II (BRUKER-AXS)'
_computing_data_reduction 'SAINTPLUS (BRUKER-AXS)'
_computing_molecular_graphics 'XD2006   (Volkov et al, 2006)'
_computing_publication_material 'XD2006   (Volkov et al, 2006)'
_computing_structure_refinement 'XD2006   (Volkov et al, 2006)'
_computing_structure_solution 'SHELXS-97 (Sheldrick, 2008)'
_diffrn_ambient_temperature 100(2)
_diffrn_measured_fraction_theta_full 0.999
_diffrn_measured_fraction_theta_max 0.999
_diffrn_measurement_device_type 'Bruker Kappa APEX II CCD detector'
_diffrn_measurement_method '\f and \w scans'
_diffrn_radiation_monochromator graphite
_diffrn_radiation_probe x-ray
_diffrn_radiation_source 'fine-focus sealed tube'
_diffrn_radiation_type MoK\a
_diffrn_radiation_wavelength 0.71073
_diffrn_reflns_av_R_equivalents 0.041
_diffrn_reflns_av_sigmaI/netI 0.034
_diffrn_reflns_limit_h_max 20
_diffrn_reflns_limit_h_min -19
_diffrn_reflns_limit_k_max 30
_diffrn_reflns_limit_k_min -28
_diffrn_reflns_limit_l_max 21
_diffrn_reflns_limit_l_min -22
_diffrn_reflns_number 171891
_diffrn_reflns_theta_full 50.14
_diffrn_reflns_theta_max 50.14
_diffrn_reflns_theta_min 2.14
_exptl_absorpt_coefficient_mu 0.132
_exptl_absorpt_correction_T_max 0.9804
_exptl_absorpt_correction_T_min 0.9677
_exptl_absorpt_correction_type analytical
_exptl_absorpt_process_details 'Bruker AXS, 2008)'
_exptl_crystal_colour colorless
_exptl_crystal_density_diffrn 1.506
_exptl_crystal_density_method 'not measured'
_exptl_crystal_description block
_exptl_crystal_F_000 664
_exptl_crystal_size_max 0.25
_exptl_crystal_size_mid 0.21
_exptl_crystal_size_min 0.15
_refine_diff_density_max 0.101
_refine_diff_density_min -0.106
_refine_diff_density_rms 0.033
_refine_ls_extinction_method none
_refine_ls_goodness_of_fit_ref 1.043
_refine_ls_hydrogen_treatment constr
_refine_ls_matrix_type full
_refine_ls_number_parameters 642
_refine_ls_number_reflns 11135
_refine_ls_number_restraints 0
_refine_ls_restrained_S_all 1.043
_refine_ls_R_factor_all 0.024
_refine_ls_R_factor_gt 0.019
_refine_ls_R_Fsqd_factor 0.022
_refine_ls_shift/su_max 0.000
_refine_ls_shift/su_mean 0.000
_refine_ls_structure_factor_coef Fsqd
_refine_ls_weighting_details
;
        calc w2 = 1/[s^2^(Fo^2^)]
;
_refine_ls_weighting_scheme calc
_refine_ls_wR_factor_ref 0.043
_reflns_number_gt 11135
_reflns_number_total 14855
_reflns_threshold_expression >3sigma(I)
_cod_data_source_file jp203983v_si_002.cif
_cod_data_source_block cdbo_m
_cod_depositor_comments
;
The following automatic conversions were performed:

'_symmetry_cell_setting' value 'Monoclinic' changed to 'monoclinic'
according to /home/saulius/struct/CIF-dictionaries/cif_core.dic
dictionary named 'cif_core.dic' version 2.4.1 from 2010-06-29.

Automatic conversion script
Id: cif_fix_values 1715 2011-07-08 13:25:40Z adriana 
;
_cod_original_sg_symbol_H-M 'P 21/c'
_cod_database_code 1501730

loop_
_symmetry_equiv_pos_site_id
_symmetry_equiv_pos_as_xyz
1 x,y,z
2 -x,1/2+y,1/2-z
3 -x,-y,-z
4 x,1/2-y,1/2+z

loop_
_atom_local_axes_atom_label
_atom_local_axes_atom0
_atom_local_axes_ax1
_atom_local_axes_atom1
_atom_local_axes_atom2
_atom_local_axes_ax2
O(1) B(3) Z O(1) B(1) Y
O(2) B(2) Z O(2) B(1) Y
O(3) B(4) Z O(3) B(1) Y
O(4) B(5) Z O(4) B(1) Y
O(5) B(2) Z O(5) B(3) Y
O(6) B(5) Z O(6) B(4) Y
O(7) H(7O) Z O(7) B(2) Y
O(8) H(8O) Z O(8) B(3) Y
O(9) H(9O) Z O(9) B(4) Y
O(10) H(10O) Z O(10) B(5) Y
N(1) H(1) Z N(1) H(2) Y
N(2) C(4) Z N(2) C(3) Y
C(1) H(1B) Z C(1) H(1A) Y
C(2) H(2A) Z C(2) H(2B) Y
C(3) H(3A) Z C(3) H(3B) Y
C(4) H(4B) Z C(4) H(4A) Y
C(5) H(5B) Z C(5) H(5A) Y
B(1) O(3) Z B(1) O(4) Y
B(2) O(7) Z B(2) O(2) Y
B(3) O(1) Z B(3) O(8) Y
B(4) O(9) Z B(4) O(3) Y
B(5) O(10) Z B(5) O(4) Y
H(7O) O(7) Z H(7O) B(2) Y
H(8O) O(8) Z H(8O) B(3) Y
H(9O) O(9) Z H(9O) B(4) Y
H(10O) O(10) Z H(10O) B(5) Y
H(1) N(1) Z H(1) H(2) Y
H(2) N(1) Z H(2) H(1) Y
H(3) N(1) Z H(3) H(1) Y
H(1A) C(1) Z H(1A) H(1B) Y
H(1B) C(1) Z H(1B) H(1A) Y
H(2A) C(2) Z H(2A) H(2B) Y
H(2B) C(2) Z H(2B) H(2A) Y
H(3A) C(3) Z H(3A) H(3B) Y
H(3B) C(3) Z H(3B) H(3A) Y
H(4A) C(4) Z H(4A) H(4B) Y
H(4B) C(4) Z H(4B) H(4A) Y
H(5A) C(5) Z H(5A) H(5B) Y
H(5B) C(5) Z H(5B) H(5A) Y

loop_
_atom_rho_multipole_atom_label
_atom_rho_multipole_coeff_Pv
_atom_rho_multipole_coeff_P00
_atom_rho_multipole_coeff_P11
_atom_rho_multipole_coeff_P1-1
_atom_rho_multipole_coeff_P10
_atom_rho_multipole_coeff_P20
_atom_rho_multipole_coeff_P21
_atom_rho_multipole_coeff_P2-1
_atom_rho_multipole_coeff_P22
_atom_rho_multipole_coeff_P2-2
_atom_rho_multipole_coeff_P30
_atom_rho_multipole_coeff_P31
_atom_rho_multipole_coeff_P3-1
_atom_rho_multipole_coeff_P32
_atom_rho_multipole_coeff_P3-2
_atom_rho_multipole_coeff_P33
_atom_rho_multipole_coeff_P3-3
_atom_rho_multipole_coeff_P40
_atom_rho_multipole_coeff_P41
_atom_rho_multipole_coeff_P4-1
_atom_rho_multipole_coeff_P42
_atom_rho_multipole_coeff_P4-2
_atom_rho_multipole_coeff_P43
_atom_rho_multipole_coeff_P4-3
_atom_rho_multipole_coeff_P44
_atom_rho_multipole_coeff_P4-4
_atom_rho_multipole_kappa
_atom_rho_multipole_kappa_prime0
_atom_rho_multipole_kappa_prime1
_atom_rho_multipole_kappa_prime2
_atom_rho_multipole_kappa_prime3
_atom_rho_multipole_kappa_prime4
_atom_rho_multipole_radial_slater_n0
_atom_rho_multipole_radial_slater_zeta0
_atom_rho_multipole_radial_slater_n1
_atom_rho_multipole_radial_slater_zeta1
_atom_rho_multipole_radial_slater_n2
_atom_rho_multipole_radial_slater_zeta2
_atom_rho_multipole_radial_slater_n3
_atom_rho_multipole_radial_slater_zeta3
_atom_rho_multipole_radial_slater_n4
_atom_rho_multipole_radial_slater_zeta4
O(1) 6.50(2) 0 -0.005(8) -0.001(8) -0.016(8) 0.006(8) -0.010(7) -0.007(7) -0.035(7) 0.007(7) 0.071(8) -0.005(7) 0.006(7) 0.055(7) 0.007(7) 0.015(6) -0.022(7) 0 0 0 0 0 0 0 0 0 0.9810(13) 0.86(3) 0.864222 0.864222 0.864222 0.864222 2 4.466 2 4.466 2 4.466 3 4.466 4 4.466
O(2) 6.50(2) 0 -0.004(7) -0.010(8) -0.028(8) 0.013(7) -0.012(7) 0.002(7) -0.023(7) -0.007(7) 0.072(8) 0.008(6) 0.010(7) 0.053(7) 0.005(7) -0.008(7) -0.013(6) 0 0 0 0 0 0 0 0 0 0.9810(13) 0.86(3) 0.864222 0.864222 0.864222 0.864222 2 4.466 2 4.466 2 4.466 3 4.466 4 4.466
O(3) 6.49(2) 0 0.003(7) 0.006(8) -0.046(8) 0.023(7) -0.008(7) 0.016(7) -0.014(7) -0.016(7) 0.063(8) 0.008(6) 0.003(7) 0.045(7) 0.001(7) -0.008(7) -0.031(7) 0 0 0 0 0 0 0 0 0 0.9810(13) 0.86(3) 0.864222 0.864222 0.864222 0.864222 2 4.466 2 4.466 2 4.466 3 4.466 4 4.466
O(4) 6.49(3) 0 -0.003(8) -0.012(8) -0.042(8) 0.008(7) 0.002(7) -0.011(7) -0.025(7) 0.002(7) 0.068(8) -0.005(7) -0.003(7) 0.053(7) 0.001(7) -0.005(7) -0.026(7) 0 0 0 0 0 0 0 0 0 0.9810(13) 0.86(3) 0.864222 0.864222 0.864222 0.864222 2 4.466 2 4.466 2 4.466 3 4.466 4 4.466
O(5) 6.32(3) 0 0.003(7) -0.028(7) -0.016(7) 0.008(7) -0.017(7) 0.008(7) -0.014(7) -0.024(6) 0.032(6) -0.002(5) 0.001(5) 0.031(6) 0.003(5) 0.003(5) -0.007(5) 0 0 0 0 0 0 0 0 0 0.9884(17) 1.13(5) 1.128845 1.128845 1.128845 1.128845 2 4.466 2 4.466 2 4.466 3 4.466 4 4.466
O(6) 6.34(3) 0 -0.018(7) -0.017(7) -0.033(7) 0.021(7) 0.001(7) 0.003(7) -0.030(7) 0.025(7) 0.043(6) 0.007(5) 0.002(5) 0.027(6) -0.007(5) 0.002(5) -0.013(5) 0 0 0 0 0 0 0 0 0 0.9884(17) 1.13(5) 1.128845 1.128845 1.128845 1.128845 2 4.466 2 4.466 2 4.466 3 4.466 4 4.466
O(7) 6.39(2) 0 0.017(7) -0.022(7) -0.037(8) -0.003(8) -0.014(7) 0.022(6) -0.007(7) -0.004(7) 0.063(7) -0.027(6) 0.003(5) 0.024(6) 0.001(6) 0.031(6) -0.004(6) 0 0 0 0 0 0 0 0 0 0.9863(13) 1.05(3) 1.047332 1.047332 1.047332 1.047332 2 4.466 2 4.466 2 4.466 3 4.466 4 4.466
O(8) 6.37(2) 0 0.012(7) -0.025(7) -0.030(8) -0.013(8) 0.011(7) 0.002(7) -0.011(7) 0.025(7) 0.062(7) 0.014(6) -0.015(6) 0.027(6) -0.007(6) 0.004(6) -0.003(6) 0 0 0 0 0 0 0 0 0 0.9863(13) 1.05(3) 1.047332 1.047332 1.047332 1.047332 2 4.466 2 4.466 2 4.466 3 4.466 4 4.466
O(9) 6.40(2) 0 0.029(8) -0.029(7) -0.048(8) -0.002(8) -0.016(7) 0.007(7) -0.012(8) -0.001(8) 0.065(7) 0.000(6) -0.012(5) 0.021(6) 0.008(6) 0.007(6) -0.002(6) 0 0 0 0 0 0 0 0 0 0.9863(13) 1.05(3) 1.047332 1.047332 1.047332 1.047332 2 4.466 2 4.466 2 4.466 3 4.466 4 4.466
O(10) 6.33(2) 0 -0.026(8) -0.015(7) -0.046(9) -0.027(9) 0.021(7) 0.004(7) -0.015(7) 0.027(7) 0.063(7) 0.011(6) -0.002(6) 0.025(6) -0.003(6) -0.009(6) -0.010(6) 0 0 0 0 0 0 0 0 0 0.9863(13) 1.05(3) 1.047332 1.047332 1.047332 1.047332 2 4.466 2 4.466 2 4.466 3 4.466 4 4.466
N(1) 5.25(6) 0 -0.066(12) 0.043(12) -0.009(12) -0.005(11) -0.044(9) -0.009(9) -0.004(10) -0.019(9) 0.246(16) 0.067(9) -0.062(9) -0.008(9) -0.043(9) 0.001(9) -0.173(13) 0 0 0 0 0 0 0 0 0 0.989(4) 0.78(3) 0.775054 0.775054 0.775054 0.775054 2 3.83936 2 3.83936 2 3.83936 3 3.83936 4 3.83936
N(2) 5.09(4) 0 -0.096(12) -0.045(13) -0.055(13) -0.025(12) 0.103(11) 0.094(12) 0.049(12) 0.022(11) 0.187(15) -0.008(12) 0.008(12) 0.007(12) 0.032(12) -0.015(12) -0.139(13) 0 0 0 0 0 0 0 0 0 1.017(4) 0.82(2) 0.824337 0.824337 0.824337 0.824337 2 3.83936 2 3.83936 2 3.83936 3 3.83936 4 3.83936
C(1) 4.35(6) 0 0.144(12) 0.124(13) -0.010(14) 0.036(13) -0.088(11) -0.023(10) -0.108(11) -0.068(10) 0.281(18) -0.007(11) -0.000(10) 0.004(11) -0.001(11) -0.040(10) -0.242(15) 0 0 0 0 0 0 0 0 0 0.996(5) 0.93(3) 0.932201 0.932201 0.932201 0.932201 2 3.1762 2 3.1762 2 3.1762 3 3.1762 4 3.1762
C(2) 4.31(7) 0 0.089(13) 0.032(14) 0.016(12) 0.048(12) -0.001(10) -0.014(10) -0.025(13) 0.000(11) 0.247(18) 0.029(10) 0.014(9) -0.017(11) -0.005(11) -0.026(11) -0.195(16) 0 0 0 0 0 0 0 0 0 1.005(6) 0.99(3) 0.99487 0.99487 0.99487 0.99487 2 3.1762 2 3.1762 2 3.1762 3 3.1762 4 3.1762
C(3) 4.30(7) 0 -0.003(15) 0.081(15) 0.030(16) 0.055(16) -0.048(13) 0.032(11) -0.067(14) 0.043(13) 0.22(2) 0.002(13) 0.007(11) -0.033(13) 0.012(13) -0.055(13) -0.194(18) 0 0 0 0 0 0 0 0 0 1.024(7) 1.06(3) 1.062899 1.062899 1.062899 1.062899 2 3.1762 2 3.1762 2 3.1762 3 3.1762 4 3.1762
C(4) 4.12(7) 0 0.009(16) 0.097(15) 0.075(18) 0.025(16) -0.082(14) -0.017(12) -0.133(15) -0.006(13) 0.30(2) -0.050(15) -0.012(12) 0.065(15) -0.003(14) 0.079(15) -0.238(19) 0 0 0 0 0 0 0 0 0 1.030(7) 0.86(3) 0.857389 0.857389 0.857389 0.857389 2 3.1762 2 3.1762 2 3.1762 3 3.1762 4 3.1762
C(5) 4.39(7) 0 0.072(14) 0.049(17) 0.055(15) 0.022(14) -0.001(12) -0.068(12) 0.027(14) -0.006(13) 0.28(2) -0.047(12) 0.059(12) 0.010(13) -0.025(13) -0.036(14) -0.200(18) 0 0 0 0 0 0 0 0 0 1.003(7) 1.00(3) 0.996097 0.996097 0.996097 0.996097 2 3.1762 2 3.1762 2 3.1762 3 3.1762 4 3.1762
B(1) 2.40(6) 0 0.006(11) 0.007(10) 0.006(10) -0.006(10) 0.010(10) 0.012(10) -0.031(10) -0.005(10) 0.18(2) 0.008(11) 0.005(11) 0.010(11) 0.000(11) 0.002(11) -0.13(2) 0 0 0 0 0 0 0 0 0 1.071(10) 1.24(3) 1.239188 1.239188 1.239188 1.239188 2 2.5246 2 2.5246 2 2.5246 3 2.5246 4 2.5246
B(2) 2.71(4) 0 0.019(12) 0.010(14) 0.007(13) 0.204(14) 0.001(11) 0.043(12) -0.234(14) -0.008(11) 0.35(2) -0.019(14) 0.025(15) 0.282(19) 0.005(15) -0.009(14) 0.013(14) 0 0 0 0 0 0 0 0 0 1.059(6) 1.005(11) 1.00524 1.00524 1.00524 1.00524 2 2.5246 2 2.5246 2 2.5246 3 2.5246 4 2.5246
B(3) 2.80(4) 0 0.014(13) 0.008(14) 0.044(14) 0.145(14) -0.020(11) -0.049(13) -0.273(15) 0.003(11) 0.36(2) 0.039(14) -0.021(16) 0.272(19) -0.014(15) -0.001(14) 0.014(14) 0 0 0 0 0 0 0 0 0 1.059(6) 1.005(11) 1.00524 1.00524 1.00524 1.00524 2 2.5246 2 2.5246 2 2.5246 3 2.5246 4 2.5246
B(4) 2.74(4) 0 -0.018(13) -0.010(14) 0.014(14) 0.190(14) 0.002(11) -0.009(12) -0.262(15) -0.022(11) 0.33(2) 0.001(14) -0.066(16) 0.281(19) 0.011(14) -0.032(14) -0.001(14) 0 0 0 0 0 0 0 0 0 1.059(6) 1.005(11) 1.00524 1.00524 1.00524 1.00524 2 2.5246 2 2.5246 2 2.5246 3 2.5246 4 2.5246
B(5) 2.73(4) 0 -0.006(13) 0.046(14) 0.002(14) 0.208(15) -0.017(11) -0.013(12) -0.260(14) 0.023(11) 0.36(2) 0.008(14) 0.076(16) 0.308(19) 0.037(14) 0.013(14) 0.004(13) 0 0 0 0 0 0 0 0 0 1.059(6) 1.005(11) 1.00524 1.00524 1.00524 1.00524 2 2.5246 2 2.5246 2 2.5246 3 2.5246 4 2.5246
H(7O) 0.718(13) 0 0 0 0.145(12) 0.021(15) 0 0 0 0 0 0 0 0 0 0 0 0 0 0 0 0 0 0 0 0 1.2 1.2 1.2 1.2 1.2 1.2 0 2 1 2 2 2 3 2 4 2
H(8O) 0.692(13) 0 0 0 0.150(11) 0.041(15) 0 0 0 0 0 0 0 0 0 0 0 0 0 0 0 0 0 0 0 0 1.2 1.2 1.2 1.2 1.2 1.2 0 2 1 2 2 2 3 2 4 2
H(9O) 0.682(12) 0 0 0 0.167(10) 0.037(14) 0 0 0 0 0 0 0 0 0 0 0 0 0 0 0 0 0 0 0 0 1.2 1.2 1.2 1.2 1.2 1.2 0 2 1 2 2 2 3 2 4 2
H(10O) 0.760(14) 0 0 0 0.178(12) 0.089(16) 0 0 0 0 0 0 0 0 0 0 0 0 0 0 0 0 0 0 0 0 1.2 1.2 1.2 1.2 1.2 1.2 0 2 1 2 2 2 3 2 4 2
H(1) 0.729(18) 0 0 0 0.192(14) 0.118(17) 0 0 0 0 0 0 0 0 0 0 0 0 0 0 0 0 0 0 0 0 1.2 1.2 1.2 1.2 1.2 1.2 0 2 1 2 2 2 3 2 4 2
H(2) 0.608(18) 0 0 0 0.166(14) -0.019(16) 0 0 0 0 0 0 0 0 0 0 0 0 0 0 0 0 0 0 0 0 1.2 1.2 1.2 1.2 1.2 1.2 0 2 1 2 2 2 3 2 4 2
H(3) 0.675(17) 0 0 0 0.151(13) 0.086(16) 0 0 0 0 0 0 0 0 0 0 0 0 0 0 0 0 0 0 0 0 1.2 1.2 1.2 1.2 1.2 1.2 0 2 1 2 2 2 3 2 4 2
H(1A) 0.651(17) 0 0 0 0.062(12) -0.028(14) 0 0 0 0 0 0 0 0 0 0 0 0 0 0 0 0 0 0 0 0 1.2 1.2 1.2 1.2 1.2 1.2 0 2 1 2 2 2 3 2 4 2
H(1B) 0.830(19) 0 0 0 0.128(14) -0.020(17) 0 0 0 0 0 0 0 0 0 0 0 0 0 0 0 0 0 0 0 0 1.2 1.2 1.2 1.2 1.2 1.2 0 2 1 2 2 2 3 2 4 2
H(2A) 0.701(18) 0 0 0 0.069(13) -0.060(15) 0 0 0 0 0 0 0 0 0 0 0 0 0 0 0 0 0 0 0 0 1.2 1.2 1.2 1.2 1.2 1.2 0 2 1 2 2 2 3 2 4 2
H(2B) 0.90(2) 0 0 0 0.101(16) -0.001(19) 0 0 0 0 0 0 0 0 0 0 0 0 0 0 0 0 0 0 0 0 1.2 1.2 1.2 1.2 1.2 1.2 0 2 1 2 2 2 3 2 4 2
H(3A) 0.79(2) 0 0 0 0.077(15) -0.040(17) 0 0 0 0 0 0 0 0 0 0 0 0 0 0 0 0 0 0 0 0 1.2 1.2 1.2 1.2 1.2 1.2 0 2 1 2 2 2 3 2 4 2
H(3B) 0.76(2) 0 0 0 0.058(15) -0.136(17) 0 0 0 0 0 0 0 0 0 0 0 0 0 0 0 0 0 0 0 0 1.2 1.2 1.2 1.2 1.2 1.2 0 2 1 2 2 2 3 2 4 2
H(4A) 0.75(2) 0 0 0 0.096(14) -0.054(16) 0 0 0 0 0 0 0 0 0 0 0 0 0 0 0 0 0 0 0 0 1.2 1.2 1.2 1.2 1.2 1.2 0 2 1 2 2 2 3 2 4 2
H(4B) 0.84(2) 0 0 0 0.097(15) 0.007(17) 0 0 0 0 0 0 0 0 0 0 0 0 0 0 0 0 0 0 0 0 1.2 1.2 1.2 1.2 1.2 1.2 0 2 1 2 2 2 3 2 4 2
H(5A) 0.83(2) 0 0 0 0.075(16) -0.005(18) 0 0 0 0 0 0 0 0 0 0 0 0 0 0 0 0 0 0 0 0 1.2 1.2 1.2 1.2 1.2 1.2 0 2 1 2 2 2 3 2 4 2
H(5B) 0.762(19) 0 0 0 0.073(14) -0.049(16) 0 0 0 0 0 0 0 0 0 0 0 0 0 0 0 0 0 0 0 0 1.2 1.2 1.2 1.2 1.2 1.2 0 2 1 2 2 2 3 2 4 2

loop_
_atom_site_aniso_label
_atom_site_aniso_U_11
_atom_site_aniso_U_22
_atom_site_aniso_U_33
_atom_site_aniso_U_12
_atom_site_aniso_U_13
_atom_site_aniso_U_23
O(1) 0.00717(6) 0.01216(7) 0.01006(6) 0.00056(5) 0.00031(5) 0.00336(5)
O(2) 0.00557(6) 0.01028(7) 0.01186(7) -0.00001(5) -0.00002(5) 0.00238(5)
O(3) 0.00576(6) 0.01080(7) 0.01114(6) 0.00046(5) -0.00022(5) -0.00144(5)
O(4) 0.00677(6) 0.01429(7) 0.00906(6) 0.00042(5) -0.00016(5) -0.00219(5)
O(5) 0.00782(7) 0.01133(8) 0.01237(8) 0.00175(6) 0.00191(6) 0.00305(7)
O(6) 0.00680(7) 0.01355(9) 0.01292(8) -0.00086(6) 0.00092(6) -0.00370(7)
O(7) 0.00623(7) 0.01371(9) 0.01561(8) -0.00020(6) 0.00066(6) 0.00439(7)
O(8) 0.01054(7) 0.01261(8) 0.01237(8) 0.00232(6) 0.00135(6) 0.00449(7)
O(9) 0.00706(7) 0.01540(9) 0.01707(9) 0.00197(6) 0.00016(6) -0.00447(8)
O(10) 0.00990(8) 0.01822(10) 0.01312(8) -0.00102(7) -0.00012(7) -0.00617(8)
N(1) 0.01670(9) 0.01412(9) 0.01342(8) 0.00322(7) 0.00274(7) 0.00102(7)
N(2) 0.03990(17) 0.01404(10) 0.01491(10) -0.00831(10) -0.01176(10) 0.00472(8)
C(1) 0.01711(10) 0.01607(10) 0.01901(10) -0.00435(8) -0.00036(8) -0.00037(8)
C(2) 0.02458(14) 0.02071(13) 0.02263(13) -0.00127(10) 0.01199(12) -0.00007(11)
C(3) 0.0517(3) 0.02407(16) 0.01191(11) -0.01193(16) 0.00079(13) 0.00316(10)
C(4) 0.0479(2) 0.01358(11) 0.02110(12) -0.00864(12) -0.01843(14) 0.00720(9)
C(5) 0.0442(2) 0.01465(12) 0.02324(14) -0.00541(12) -0.01532(15) 0.00268(10)
B(1) 0.00615(7) 0.01009(8) 0.00862(7) 0.00016(5) -0.00006(5) 0.00047(6)
B(2) 0.00630(7) 0.01044(8) 0.01009(7) 0.00016(5) 0.00046(5) 0.00136(6)
B(3) 0.00817(7) 0.00990(8) 0.00920(7) 0.00106(5) 0.00055(5) 0.00139(6)
B(4) 0.00632(7) 0.01086(8) 0.01127(8) 0.00033(5) 0.00025(5) -0.00115(6)
B(5) 0.00744(7) 0.01219(8) 0.00966(7) -0.00039(6) 0.00007(6) -0.00146(6)
H(7O) 0.015797 0.023321 0.027291 0.003229 -0.002068 0.010756
H(8O) 0.018096 0.026493 0.023939 0.000767 0.00511 0.00551
H(9O) 0.012643 0.025345 0.030627 -0.001484 -0.001728 -0.00456
H(10O) 0.02257 0.030403 0.021667 -0.001524 0.004732 -0.006879
H(1) 0.024693 0.023315 0.03096 -0.00014 -0.000459 0.008094
H(2) 0.024083 0.028348 0.025455 -0.001414 0.005952 -0.003099
H(3) 0.020533 0.031589 0.026816 -0.007247 -0.005602 0.001937
H(1A) 0.019307 0.036774 0.024267 -0.001703 -0.003096 -0.000867
H(1B) 0.02894 0.020996 0.030456 0.002595 0.004094 0.002997
H(2A) 0.024659 0.032225 0.026363 -0.008708 0.004505 -0.00158
H(2B) 0.037709 0.018853 0.032588 -0.000254 -0.003504 0.00047
H(3A) 0.028596 0.020447 0.037532 -0.003905 -0.003751 0.002443
H(3B) 0.033777 0.035764 0.024983 -0.005957 0.000584 -0.008609
H(4A) 0.028509 0.022794 0.043506 -0.007744 -0.004606 0.002682
H(4B) 0.034951 0.040717 0.027352 -0.01014 -0.005179 -0.000673
H(5A) 0.034997 0.036519 0.032232 -0.011526 -0.001286 0.006008
H(5B) 0.028081 0.035997 0.045764 -0.010741 -0.014272 0.015588

loop_
_atom_site_label
_atom_site_fract_x
_atom_site_fract_y
_atom_site_fract_z
_atom_site_occupancy
_atom_site_symmetry_multiplicity
_atom_site_U_iso_or_equiv
O(1) 0.18993(2) 0.706291(15) 0.295493(19) 1 4 0.010
O(2) 0.089540(19) 0.580894(15) 0.421112(19) 1 4 0.009
O(3) 0.331571(19) 0.574941(14) 0.361049(19) 1 4 0.009
O(4) 0.25171(2) 0.687945(16) 0.517650(19) 1 4 0.010
O(5) -0.05576(3) 0.707015(18) 0.34246(2) 1 4 0.010
O(6) 0.49771(3) 0.66712(2) 0.48158(3) 1 4 0.011
O(7) -0.15792(2) 0.577713(19) 0.44987(3) 1 4 0.012
O(8) 0.03260(3) 0.812411(18) 0.18946(2) 1 4 0.012
O(9) 0.57201(3) 0.53768(2) 0.35230(3) 1 4 0.013
O(10) 0.42255(3) 0.76846(2) 0.64474(3) 1 4 0.014
N(1) 0.76049(3) 0.901268(19) 0.24101(2) 1 4 0.015
N(2) 0.87214(4) 0.94525(2) 0.48365(3) 1 4 0.023
C(1) 0.64579(3) 0.85443(2) 0.31436(3) 1 4 0.017
C(2) 0.61933(4) 0.90936(3) 0.43576(4) 1 4 0.023
C(3) 0.74138(6) 0.90180(3) 0.53133(3) 1 4 0.029
C(4) 0.99581(5) 0.90846(2) 0.55238(4) 1 4 0.028
C(5) 1.13096(6) 0.95129(3) 0.50269(4) 1 4 0.027
B(1) 0.21722(2) 0.637712(16) 0.39892(2) 1 4 0.008
B(2) -0.04004(2) 0.621658(16) 0.40555(2) 1 4 0.009
B(3) 0.05887(2) 0.742301(16) 0.27618(2) 1 4 0.009
B(4) 0.46752(2) 0.593515(16) 0.39791(2) 1 4 0.009
B(5) 0.38857(2) 0.708136(17) 0.54825(2) 1 4 0.010
H(7O) -0.135563 0.51894 0.492746 1 4 0.022
H(8O) 0.112476 0.822539 0.134756 1 4 0.023
H(9O) 0.664016 0.555111 0.384682 1 4 0.023
H(10O) 0.341228 0.784758 0.694799 1 4 0.025
H(1) 0.725287 0.963019 0.198937 1 4 0.026
H(2) 0.798827 0.857668 0.17046 1 4 0.026
H(3) 0.841263 0.917453 0.303827 1 4 0.026
H(1A) 0.552822 0.852315 0.252403 1 4 0.027
H(1B) 0.676099 0.781702 0.337076 1 4 0.027
H(2A) 0.526465 0.878884 0.480542 1 4 0.028
H(2B) 0.595378 0.982896 0.411594 1 4 0.030
H(3A) 0.760529 0.826437 0.547412 1 4 0.029
H(3B) 0.710193 0.930808 0.623233 1 4 0.032
H(4A) 0.994807 0.831661 0.54017 1 4 0.032
H(4B) 0.982873 0.92649 0.652757 1 4 0.034
H(5A) 1.144903 0.93238 0.402795 1 4 0.035
H(5B) 1.217546 0.922403 0.559794 1 4 0.037

loop_
_atom_type_symbol
_atom_type_description
_atom_type_scat_dispersion_real
_atom_type_scat_dispersion_imag
_atom_type_scat_source
C C 0.0033 0.0016 'International Tables Vol C Tables 4.2.6.8 and 6.1.1.4'
H H 0.0000 0.0000 'International Tables Vol C Tables 4.2.6.8 and 6.1.1.4'
N N 0.0061 0.0033 'International Tables Vol C Tables 4.2.6.8 and 6.1.1.4'
O O 0.0106 0.0060 'International Tables Vol C Tables 4.2.6.8 and 6.1.1.4'
B B 0.0013 0.0007 'International Tables Vol C Tables 4.2.6.8 and 6.1.1.4'

loop_
_geom_angle_atom_site_label_1
_geom_angle_atom_site_label_2
_geom_angle_atom_site_label_3
_geom_angle
_geom_angle_site_symmetry_1
_geom_angle_site_symmetry_2
_geom_angle_site_symmetry_3
_geom_angle_publ_flag
B(1) O(1) B(3) 120.620(19) 1_555 1_555 1_555 yes
B(1) O(2) B(2) 119.556(19) 1_555 1_555 1_555 yes
B(1) O(3) B(4) 120.595(19) 1_555 1_555 1_555 yes
B(1) O(4) B(5) 120.267(19) 1_555 1_555 1_555 yes
B(2) O(5) B(3) 118.07(2) 1_555 1_555 1_555 yes
B(4) O(6) B(5) 118.81(2) 1_555 1_555 1_555 yes
B(2) O(7) H(7O) 111.80(2) 1_555 1_555 1_555 yes
B(3) O(8) H(8O) 111.32(2) 1_555 1_555 1_555 yes
B(4) O(9) H(9O) 112.96(2) 1_555 1_555 1_555 yes
B(5) O(10) H(10O) 111.65(2) 1_555 1_555 1_555 yes
H(1) N(1) H(2) 108.20(2) 1_555 1_555 1_555 yes
H(1) N(1) H(3) 108.78(3) 1_555 1_555 1_555 yes
H(2) N(1) H(3) 108.94(2) 1_555 1_555 1_555 yes
C(4) N(2) C(5) 108.72(3) 1_555 1_555 3_776 yes
C(2) C(1) H(1A) 112.00(3) 1_555 1_555 1_555 yes
C(2) C(1) H(1B) 110.09(3) 1_555 1_555 1_555 yes
H(1A) C(1) H(1B) 108.31(2) 1_555 1_555 1_555 yes
C(1) C(2) C(3) 112.62(3) 1_555 1_555 1_555 yes
C(1) C(2) H(2A) 107.57(3) 1_555 1_555 1_555 yes
C(1) C(2) H(2B) 109.11(3) 1_555 1_555 1_555 yes
C(3) C(2) H(2A) 107.51(3) 1_555 1_555 1_555 yes
C(3) C(2) H(2B) 111.93(4) 1_555 1_555 1_555 yes
H(2A) C(2) H(2B) 107.88(3) 1_555 1_555 1_555 yes
C(2) C(3) H(3A) 107.06(3) 1_555 1_555 1_555 yes
C(2) C(3) H(3B) 110.02(5) 1_555 1_555 1_555 yes
H(3A) C(3) H(3B) 105.98(3) 1_555 1_555 1_555 yes
N(2) C(4) C(5) 111.49(3) 1_555 1_555 1_555 yes
N(2) C(4) H(4A) 106.73(3) 1_555 1_555 1_555 yes
N(2) C(4) H(4B) 107.11(4) 1_555 1_555 1_555 yes
C(5) C(4) H(4A) 111.22(4) 1_555 1_555 1_555 yes
C(5) C(4) H(4B) 110.05(3) 1_555 1_555 1_555 yes
H(4A) C(4) H(4B) 110.11(3) 1_555 1_555 1_555 yes
N(2) C(5) C(4) 110.20(4) 3_776 1_555 1_555 yes
N(2) C(5) H(5A) 109.88(3) 3_776 1_555 1_555 yes
N(2) C(5) H(5B) 109.50(3) 3_776 1_555 1_555 yes
C(4) C(5) H(5A) 110.14(3) 1_555 1_555 1_555 yes
C(4) C(5) H(5B) 107.35(3) 1_555 1_555 1_555 yes
H(5A) C(5) H(5B) 109.74(5) 1_555 1_555 1_555 yes
O(1) B(1) O(2) 109.539(16) 1_555 1_555 1_555 yes
O(1) B(1) O(3) 108.887(18) 1_555 1_555 1_555 yes
O(1) B(1) O(4) 110.080(19) 1_555 1_555 1_555 yes
O(2) B(1) O(3) 109.167(19) 1_555 1_555 1_555 yes
O(2) B(1) O(4) 107.799(18) 1_555 1_555 1_555 yes
O(3) B(1) O(4) 111.344(17) 1_555 1_555 1_555 yes
O(2) B(2) O(5) 121.12(2) 1_555 1_555 1_555 yes
O(2) B(2) O(7) 120.57(2) 1_555 1_555 1_555 yes
O(5) B(2) O(7) 118.30(2) 1_555 1_555 1_555 yes
O(1) B(3) O(5) 120.85(2) 1_555 1_555 1_555 yes
O(1) B(3) O(8) 122.12(2) 1_555 1_555 1_555 yes
O(5) B(3) O(8) 117.01(2) 1_555 1_555 1_555 yes
O(3) B(4) O(6) 120.66(2) 1_555 1_555 1_555 yes
O(3) B(4) O(9) 118.67(2) 1_555 1_555 1_555 yes
O(6) B(4) O(9) 120.66(2) 1_555 1_555 1_555 yes
O(4) B(5) O(6) 120.67(2) 1_555 1_555 1_555 yes
O(4) B(5) O(10) 121.60(2) 1_555 1_555 1_555 yes
O(6) B(5) O(10) 117.73(2) 1_555 1_555 1_555 yes

loop_
_geom_bond_atom_site_label_1
_geom_bond_atom_site_label_2
_geom_bond_distance
_geom_bond_site_symmetry_1
_geom_bond_site_symmetry_2
_geom_bond_publ_flag
O(1) B(1) 1.4757(3) 1_555 1_555 yes
O(1) B(3) 1.3586(3) 1_555 1_555 yes
O(2) B(1) 1.4751(3) 1_555 1_555 yes
O(2) B(2) 1.3676(3) 1_555 1_555 yes
O(3) B(1) 1.4607(3) 1_555 1_555 yes
O(3) B(4) 1.3702(3) 1_555 1_555 yes
O(4) B(1) 1.4680(3) 1_555 1_555 yes
O(4) B(5) 1.3666(3) 1_555 1_555 yes
O(5) B(2) 1.3827(3) 1_555 1_555 yes
O(5) B(3) 1.3908(3) 1_555 1_555 yes
O(6) B(4) 1.3888(3) 1_555 1_555 yes
O(6) B(5) 1.3841(3) 1_555 1_555 yes
O(7) B(2) 1.3664(3) 1_555 1_555 yes
O(7) H(7O) 0.967 1_555 1_555 yes
O(8) B(3) 1.3661(3) 1_555 1_555 yes
O(8) H(8O) 0.967 1_555 1_555 yes
O(9) B(4) 1.3589(3) 1_555 1_555 yes
O(9) H(9O) 0.967 1_555 1_555 yes
O(10) B(5) 1.3597(3) 1_555 1_555 yes
O(10) H(10O) 0.967 1_555 1_555 yes
N(1) H(1) 1.032 1_555 1_555 yes
N(1) H(2) 1.032 1_555 1_555 yes
N(1) H(3) 1.032 1_555 1_555 yes
N(2) C(4) 1.4677(5) 1_555 1_555 yes
N(2) C(5) 1.4685(5) 1_555 3_776 yes
C(1) C(2) 1.5149(5) 1_555 1_555 yes
C(1) H(1A) 1.092 1_555 1_555 yes
C(1) H(1B) 1.092 1_555 1_555 yes
C(2) C(3) 1.5293(7) 1_555 1_555 yes
C(2) H(2A) 1.092 1_555 1_555 yes
C(2) H(2B) 1.092 1_555 1_555 yes
C(3) H(3A) 1.092 1_555 1_555 yes
C(3) H(3B) 1.092 1_555 1_555 yes
C(4) C(5) 1.5170(7) 1_555 1_555 yes
C(4) H(4A) 1.092 1_555 1_555 yes
C(4) H(4B) 1.092 1_555 1_555 yes
C(5) H(5A) 1.092 1_555 1_555 yes
C(5) H(5B) 1.092 1_555 1_555 yes

loop_
_geom_torsion_atom_site_label_1
_geom_torsion_atom_site_label_2
_geom_torsion_atom_site_label_3
_geom_torsion_atom_site_label_4
_geom_torsion
_geom_torsion_site_symmetry_1
_geom_torsion_site_symmetry_2
_geom_torsion_site_symmetry_3
_geom_torsion_site_symmetry_4
_geom_torsion_publ_flag
B(3) O(1) B(1) O(2) 30.68(2) 1_555 1_555 1_555 1_555 yes
B(3) O(1) B(1) O(3) 150.00(3) 1_555 1_555 1_555 1_555 yes
B(3) O(1) B(1) O(4) -87.68(2) 1_555 1_555 1_555 1_555 yes
B(1) O(1) B(3) O(5) -8.02(2) 1_555 1_555 1_555 1_555 yes
B(1) O(1) B(3) O(8) 173.67(3) 1_555 1_555 1_555 1_555 yes
B(2) O(2) B(1) O(1) -33.918(19) 1_555 1_555 1_555 1_555 yes
B(2) O(2) B(1) O(3) -153.06(3) 1_555 1_555 1_555 1_555 yes
B(2) O(2) B(1) O(4) 85.85(2) 1_555 1_555 1_555 1_555 yes
B(1) O(2) B(2) O(5) 14.86(2) 1_555 1_555 1_555 1_555 yes
B(1) O(2) B(2) O(7) -166.55(3) 1_555 1_555 1_555 1_555 yes
B(4) O(3) B(1) O(1) 95.31(2) 1_555 1_555 1_555 1_555 yes
B(4) O(3) B(1) O(2) -145.14(3) 1_555 1_555 1_555 1_555 yes
B(4) O(3) B(1) O(4) -26.24(2) 1_555 1_555 1_555 1_555 yes
B(1) O(3) B(4) O(6) 6.05(2) 1_555 1_555 1_555 1_555 yes
B(1) O(3) B(4) O(9) -174.83(3) 1_555 1_555 1_555 1_555 yes
B(5) O(4) B(1) O(1) -91.60(2) 1_555 1_555 1_555 1_555 yes
B(5) O(4) B(1) O(2) 148.97(3) 1_555 1_555 1_555 1_555 yes
B(5) O(4) B(1) O(3) 29.26(2) 1_555 1_555 1_555 1_555 yes
B(1) O(4) B(5) O(6) -12.02(2) 1_555 1_555 1_555 1_555 yes
B(1) O(4) B(5) O(10) 168.21(3) 1_555 1_555 1_555 1_555 yes
B(2) O(5) B(3) O(1) -14.48(2) 1_555 1_555 1_555 1_555 yes
B(3) O(5) B(2) O(2) 10.96(2) 1_555 1_555 1_555 1_555 yes
B(3) O(5) B(2) O(7) -167.65(3) 1_555 1_555 1_555 1_555 yes
B(2) O(5) B(3) O(8) 163.90(3) 1_555 1_555 1_555 1_555 yes
B(5) O(6) B(4) O(3) 13.76(2) 1_555 1_555 1_555 1_555 yes
B(4) O(6) B(5) O(4) -10.69(2) 1_555 1_555 1_555 1_555 yes
B(5) O(6) B(4) O(9) -165.35(4) 1_555 1_555 1_555 1_555 yes
B(4) O(6) B(5) O(10) 169.09(4) 1_555 1_555 1_555 1_555 yes
H(7O) O(7) B(2) O(2) 1.68(2) 1_555 1_555 1_555 1_555 yes
H(7O) O(7) B(2) O(5) -179.70(3) 1_555 1_555 1_555 1_555 yes
H(8O) O(8) B(3) O(1) 11.46(2) 1_555 1_555 1_555 1_555 yes
H(8O) O(8) B(3) O(5) -166.91(3) 1_555 1_555 1_555 1_555 yes
H(9O) O(9) B(4) O(3) -178.78(4) 1_555 1_555 1_555 1_555 yes
H(9O) O(9) B(4) O(6) 0.35(2) 1_555 1_555 1_555 1_555 yes
H(10O) O(10) B(5) O(4) 9.83(2) 1_555 1_555 1_555 1_555 yes
H(10O) O(10) B(5) O(6) -169.95(4) 1_555 1_555 1_555 1_555 yes
C(5) N(2) C(4) C(5) -58.32(4) 3_776 1_555 1_555 1_555 yes
C(5) N(2) C(4) H(4A) -179.96(4) 3_776 1_555 1_555 1_555 yes
C(5) N(2) C(4) H(4B) 62.13(4) 3_776 1_555 1_555 1_555 yes
H(1A) C(1) C(2) C(3) 172.26(4) 1_555 1_555 1_555 1_555 yes
H(1A) C(1) C(2) H(2A) 53.98(3) 1_555 1_555 1_555 1_555 yes
H(1A) C(1) C(2) H(2B) -62.81(3) 1_555 1_555 1_555 1_555 yes
H(1B) C(1) C(2) C(3) 51.69(3) 1_555 1_555 1_555 1_555 yes
H(1B) C(1) C(2) H(2A) -66.60(3) 1_555 1_555 1_555 1_555 yes
H(1B) C(1) C(2) H(2B) 176.62(4) 1_555 1_555 1_555 1_555 yes
C(1) C(2) C(3) H(3A) -54.66(4) 1_555 1_555 1_555 1_555 yes
C(1) C(2) C(3) H(3B) -169.38(5) 1_555 1_555 1_555 1_555 yes
H(2A) C(2) C(3) H(3A) 63.66(4) 1_555 1_555 1_555 1_555 yes
H(2A) C(2) C(3) H(3B) -51.07(4) 1_555 1_555 1_555 1_555 yes
H(2B) C(2) C(3) H(3A) -178.04(5) 1_555 1_555 1_555 1_555 yes
H(2B) C(2) C(3) H(3B) 67.24(4) 1_555 1_555 1_555 1_555 yes
N(2) C(4) C(5) H(5A) -62.21(4) 1_555 1_555 1_555 1_555 yes
N(2) C(4) C(5) H(5B) 178.36(5) 1_555 1_555 1_555 1_555 yes
H(4A) C(4) C(5) H(5A) 56.79(4) 1_555 1_555 1_555 1_555 yes
H(4A) C(4) C(5) H(5B) -62.65(4) 1_555 1_555 1_555 1_555 yes
H(4B) C(4) C(5) H(5A) 179.09(5) 1_555 1_555 1_555 1_555 yes
H(4B) C(4) C(5) H(5B) 59.65(4) 1_555 1_555 1_555 1_555 yes
N(2) C(5) C(4) N(2) 59.18(4) 3_776 1_555 1_555 1_555 yes
N(2) C(5) C(4) H(4A) 178.17(5) 3_776 1_555 1_555 1_555 yes
N(2) C(5) C(4) H(4B) -59.52(4) 3_776 1_555 1_555 1_555 yes
